data_7028854
loop_
_publ_author_name
'Pop, Alexandra'
'Silvestru, Anca'
'Ju\'arez-P\'erez, Emilio Jos\'e'
'Arca, Massimiliano'
'Lippolis, Vito'
'Silvestru, Cristian'

_publ_section_title
;
 Organoselenium(II) halides containing the pincer 2,6-(Me2NCH2)2C6H3
 ligand--an experimental and theoretical investigation.
;
_journal_issue 5
_journal_name_full 'Dalton transactions (Cambridge, England : 2003)'
_journal_page_first 2221
_journal_page_last 2233
_journal_paper_doi 10.1039/c3dt52886c
_journal_volume 43
_journal_year 2014
_chemical_formula_moiety 'C12 H10 Cl4 Sb, C12 H19 N2 Se'
_chemical_formula_sum 'C24 H29 Cl4 N2 Sb Se'
_chemical_formula_weight 688.00
_chemical_name_systematic
;
 ?
;
_space_group_IT_number 2
_symmetry_cell_setting triclinic
_symmetry_space_group_name_Hall '-P 1'
_symmetry_space_group_name_H-M 'P -1'
_atom_sites_solution_hydrogens geom
_atom_sites_solution_primary direct
_atom_sites_solution_secondary difmap
_audit_creation_method SHELXL-97
_cell_angle_alpha 109.2860(10)
_cell_angle_beta 101.6220(10)
_cell_angle_gamma 104.8360(10)
_cell_formula_units_Z 2
_cell_length_a 9.4870(7)
_cell_length_b 12.6148(9)
_cell_length_c 12.9073(9)
_cell_measurement_reflns_used 3587
_cell_measurement_temperature 298(2)
_cell_measurement_theta_max 27.89
_cell_measurement_theta_min 2.34
_cell_volume 1338.37(17)
_computing_cell_refinement 'Bruker SMART'
_computing_data_collection 'Bruker SMART'
_computing_data_reduction 'Bruker SAINT'
_computing_molecular_graphics 'Bruker SHELXTL'
_computing_publication_material 'Bruker SHELXTL'
_computing_structure_refinement 'Bruker SHELXTL'
_computing_structure_solution 'Bruker SHELXTL'
_diffrn_ambient_temperature 298(2)
_diffrn_measured_fraction_theta_full 0.989
_diffrn_measured_fraction_theta_max 0.989
_diffrn_measurement_device_type 'CCD area detector'
_diffrn_measurement_method 'phi and omega scans'
_diffrn_radiation_monochromator graphite
_diffrn_radiation_source 'fine-focus sealed tube'
_diffrn_radiation_type MoK\a
_diffrn_radiation_wavelength 0.71073
_diffrn_reflns_av_R_equivalents 0.0293
_diffrn_reflns_av_sigmaI/netI 0.0371
_diffrn_reflns_limit_h_max 11
_diffrn_reflns_limit_h_min -11
_diffrn_reflns_limit_k_max 15
_diffrn_reflns_limit_k_min -15
_diffrn_reflns_limit_l_max 15
_diffrn_reflns_limit_l_min -15
_diffrn_reflns_number 11219
_diffrn_reflns_theta_full 25.00
_diffrn_reflns_theta_max 25.00
_diffrn_reflns_theta_min 1.76
_exptl_absorpt_coefficient_mu 2.806
_exptl_absorpt_correction_T_max 0.3522
_exptl_absorpt_correction_T_min 0.3232
_exptl_absorpt_correction_type multi-scan
_exptl_absorpt_process_details 'Bruker, 2001.'
_exptl_crystal_colour colourless
_exptl_crystal_density_diffrn 1.707
_exptl_crystal_density_method 'not measured'
_exptl_crystal_description block
_exptl_crystal_F_000 680
_exptl_crystal_size_max 0.52
_exptl_crystal_size_mid 0.48
_exptl_crystal_size_min 0.47
_refine_diff_density_max 0.358
_refine_diff_density_min -0.859
_refine_diff_density_rms 0.111
_refine_ls_extinction_method none
_refine_ls_goodness_of_fit_ref 1.177
_refine_ls_hydrogen_treatment constr
_refine_ls_matrix_type full
_refine_ls_number_parameters 293
_refine_ls_number_reflns 4662
_refine_ls_number_restraints 0
_refine_ls_restrained_S_all 1.177
_refine_ls_R_factor_all 0.0341
_refine_ls_R_factor_gt 0.0307
_refine_ls_shift/su_max 0.001
_refine_ls_shift/su_mean 0.000
_refine_ls_structure_factor_coef Fsqd
_refine_ls_weighting_details 'calc w=1/[\s^2^(Fo^2^)+(0.0324P)^2^+0.2009P] where P=(Fo^2^+2Fc^2^)/3'
_refine_ls_weighting_scheme calc
_refine_ls_wR_factor_gt 0.0739
_refine_ls_wR_factor_ref 0.0754
_reflns_number_gt 4346
_reflns_number_total 4662
_reflns_threshold_expression >2sigma(I)
_cod_data_source_file c3dt52886c.txt
_cod_data_source_block 196alb
_cod_depositor_comments
;
The following automatic conversions were performed:

'_symmetry_cell_setting' value 'Triclinic' changed to 'triclinic'
according to
/usr/data/users/saulius/automatic-downloads/current/RSC/lib/dictionaries/cif_core.dic
dictionary named 'cif_core.dic' version 2.4.2 from 2011-04-26.

Automatic conversion script
Id: cif_fix_values 2281 2013-09-26 08:29:07Z andrius 
;
_cod_original_sg_symbol_H-M 'P-1   '
_cod_database_code 7028854

loop_
_symmetry_equiv_pos_as_xyz
'x, y, z'
'-x, -y, -z'

loop_
_atom_site_label
_atom_site_type_symbol
_atom_site_fract_x
_atom_site_fract_y
_atom_site_fract_z
_atom_site_U_iso_or_equiv
_atom_site_adp_type
_atom_site_occupancy
_atom_site_symmetry_multiplicity
_atom_site_calc_flag
_atom_site_refinement_flags
C1 C 0.7204(4) 0.5286(3) -0.0545(3) 0.0284(7) Uani 1 1 d .
C2 C 0.6918(4) 0.4818(3) -0.1720(3) 0.0346(8) Uani 1 1 d .
C3 C 0.6163(4) 0.3584(3) -0.2316(3) 0.0455(10) Uani 1 1 d .
H3 H 0.5934 0.3230 -0.3114 0.055 Uiso 1 1 calc R
C4 C 0.5757(5) 0.2894(3) -0.1722(4) 0.0487(10) Uani 1 1 d .
H4 H 0.5256 0.2071 -0.2128 0.058 Uiso 1 1 calc R
C5 C 0.6072(4) 0.3389(3) -0.0540(4) 0.0432(9) Uani 1 1 d .
H5 H 0.5797 0.2903 -0.0154 0.052 Uiso 1 1 calc R
C6 C 0.6800(4) 0.4612(3) 0.0069(3) 0.0309(8) Uani 1 1 d .
C7 C 0.7545(5) 0.5704(4) -0.2204(3) 0.0442(9) Uani 1 1 d .
H7A H 0.8571 0.5736 -0.2225 0.053 Uiso 1 1 calc R
H7B H 0.6897 0.5461 -0.2987 0.053 Uiso 1 1 calc R
C8 C 0.6059(5) 0.7018(4) -0.1764(4) 0.0542(11) Uani 1 1 d .
H8A H 0.5790 0.6979 -0.2537 0.081 Uiso 1 1 calc R
H8B H 0.6098 0.7775 -0.1234 0.081 Uiso 1 1 calc R
H8C H 0.5302 0.6381 -0.1715 0.081 Uiso 1 1 calc R
C9 C 0.8781(5) 0.7880(4) -0.1498(4) 0.0608(12) Uani 1 1 d .
H9A H 0.9748 0.7759 -0.1345 0.091 Uiso 1 1 calc R
H9B H 0.8864 0.8626 -0.0923 0.091 Uiso 1 1 calc R
H9C H 0.8509 0.7897 -0.2249 0.091 Uiso 1 1 calc R
C10 C 0.7166(4) 0.5309(3) 0.1335(3) 0.0382(9) Uani 1 1 d .
H10A H 0.6286 0.5506 0.1492 0.046 Uiso 1 1 calc R
H10B H 0.7409 0.4835 0.1756 0.046 Uiso 1 1 calc R
C11 C 0.9946(5) 0.6171(4) 0.1885(4) 0.0574(12) Uani 1 1 d .
H11A H 1.0148 0.6000 0.2560 0.086 Uiso 1 1 calc R
H11B H 1.0774 0.6859 0.1985 0.086 Uiso 1 1 calc R
H11C H 0.9859 0.5494 0.1222 0.086 Uiso 1 1 calc R
C12 C 0.8562(6) 0.7387(4) 0.2771(3) 0.0585(12) Uani 1 1 d .
H12A H 0.8700 0.7141 0.3402 0.088 Uiso 1 1 calc R
H12B H 0.7621 0.7550 0.2650 0.088 Uiso 1 1 calc R
H12C H 0.9407 0.8098 0.2950 0.088 Uiso 1 1 calc R
C13 C -0.0266(4) 0.7578(3) 0.5802(3) 0.0296(7) Uani 1 1 d .
C14 C -0.1262(4) 0.8200(3) 0.5755(3) 0.0338(8) Uani 1 1 d .
H14 H -0.0888 0.9032 0.6043 0.041 Uiso 1 1 calc R
C15 C -0.2820(4) 0.7573(3) 0.5276(3) 0.0437(9) Uani 1 1 d .
H15 H -0.3502 0.7985 0.5251 0.052 Uiso 1 1 calc R
C16 C -0.3368(5) 0.6342(4) 0.4834(4) 0.0494(10) Uani 1 1 d .
H16 H -0.4419 0.5924 0.4512 0.059 Uiso 1 1 calc R
C17 C -0.2367(5) 0.5729(3) 0.4868(4) 0.0495(11) Uani 1 1 d .
H17 H -0.2742 0.4896 0.4561 0.059 Uiso 1 1 calc R
C18 C -0.0810(4) 0.6344(3) 0.5356(3) 0.0410(9) Uani 1 1 d .
H18 H -0.0131 0.5930 0.5385 0.049 Uiso 1 1 calc R
C19 C 0.4574(4) 0.9474(3) 0.7341(3) 0.0315(8) Uani 1 1 d .
C20 C 0.5234(4) 0.9813(3) 0.8507(3) 0.0417(9) Uani 1 1 d .
H20 H 0.4632 0.9634 0.8956 0.050 Uiso 1 1 calc R
C21 C 0.6796(5) 1.0419(4) 0.9003(4) 0.0516(11) Uani 1 1 d .
H21 H 0.7251 1.0655 0.9790 0.062 Uiso 1 1 calc R
C22 C 0.7683(5) 1.0673(4) 0.8332(4) 0.0563(12) Uani 1 1 d .
H22 H 0.8738 1.1070 0.8663 0.068 Uiso 1 1 calc R
C23 C 0.7002(5) 1.0338(4) 0.7173(4) 0.0511(11) Uani 1 1 d .
H23 H 0.7600 1.0518 0.6723 0.061 Uiso 1 1 calc R
C24 C 0.5453(4) 0.9742(3) 0.6674(3) 0.0403(9) Uani 1 1 d .
H24 H 0.4998 0.9521 0.5889 0.048 Uiso 1 1 calc R
Cl1 Cl 0.16911(11) 0.99679(8) 0.81919(7) 0.0392(2) Uani 1 1 d .
Cl2 Cl 0.22932(11) 0.72300(8) 0.76357(8) 0.0425(2) Uani 1 1 d .
Cl3 Cl 0.26265(12) 0.71398(9) 0.49432(8) 0.0473(2) Uani 1 1 d .
Cl4 Cl 0.20049(12) 0.98434(9) 0.55456(8) 0.0448(2) Uani 1 1 d .
N1 N 0.7587(3) 0.6891(3) -0.1465(3) 0.0384(7) Uani 1 1 d .
N2 N 0.8495(3) 0.6421(3) 0.1713(2) 0.0361(7) Uani 1 1 d .
Sb2 Sb 0.21529(2) 0.854891(18) 0.657271(17) 0.02574(9) Uani 1 1 d .
Se1 Se 0.81760(4) 0.69574(3) 0.02817(3) 0.03397(11) Uani 1 1 d .

loop_
_atom_site_aniso_label
_atom_site_aniso_U_11
_atom_site_aniso_U_22
_atom_site_aniso_U_33
_atom_site_aniso_U_23
_atom_site_aniso_U_13
_atom_site_aniso_U_12
C1 0.0235(17) 0.0276(17) 0.0314(18) 0.0097(14) 0.0079(14) 0.0084(14)
C2 0.0298(19) 0.040(2) 0.033(2) 0.0117(16) 0.0116(15) 0.0141(16)
C3 0.042(2) 0.045(2) 0.035(2) -0.0009(18) 0.0088(18) 0.0168(19)
C4 0.048(2) 0.031(2) 0.059(3) 0.0085(19) 0.017(2) 0.0129(18)
C5 0.045(2) 0.036(2) 0.055(3) 0.0212(19) 0.0197(19) 0.0168(18)
C6 0.0301(19) 0.0303(18) 0.0371(19) 0.0148(15) 0.0130(15) 0.0144(15)
C7 0.046(2) 0.060(3) 0.031(2) 0.0202(19) 0.0161(18) 0.020(2)
C8 0.046(3) 0.072(3) 0.068(3) 0.050(3) 0.023(2) 0.026(2)
C9 0.054(3) 0.075(3) 0.066(3) 0.049(3) 0.025(2) 0.010(2)
C10 0.044(2) 0.046(2) 0.038(2) 0.0256(18) 0.0197(17) 0.0188(18)
C11 0.040(2) 0.081(3) 0.048(3) 0.028(2) 0.0016(19) 0.024(2)
C12 0.071(3) 0.056(3) 0.033(2) 0.005(2) 0.015(2) 0.015(2)
C13 0.0327(19) 0.0312(18) 0.0238(17) 0.0114(14) 0.0068(14) 0.0108(15)
C14 0.037(2) 0.0332(18) 0.0327(19) 0.0125(15) 0.0085(16) 0.0167(16)
C15 0.036(2) 0.050(2) 0.047(2) 0.0200(19) 0.0090(18) 0.0192(18)
C16 0.032(2) 0.055(3) 0.049(2) 0.023(2) -0.0005(18) 0.0040(19)
C17 0.052(3) 0.0293(19) 0.053(3) 0.0142(18) 0.004(2) 0.0030(18)
C18 0.044(2) 0.0326(19) 0.045(2) 0.0166(17) 0.0065(18) 0.0146(17)
C19 0.0315(19) 0.0281(17) 0.0328(19) 0.0097(15) 0.0088(15) 0.0115(15)
C20 0.035(2) 0.049(2) 0.037(2) 0.0197(18) 0.0077(17) 0.0072(18)
C21 0.042(2) 0.056(3) 0.045(2) 0.021(2) 0.0009(19) 0.007(2)
C22 0.032(2) 0.049(2) 0.069(3) 0.014(2) 0.007(2) 0.0036(19)
C23 0.042(2) 0.054(3) 0.055(3) 0.015(2) 0.028(2) 0.013(2)
C24 0.046(2) 0.039(2) 0.038(2) 0.0126(17) 0.0204(18) 0.0160(18)
Cl1 0.0449(5) 0.0374(5) 0.0332(5) 0.0079(4) 0.0152(4) 0.0174(4)
Cl2 0.0443(5) 0.0432(5) 0.0485(6) 0.0301(4) 0.0100(4) 0.0168(4)
Cl3 0.0537(6) 0.0447(5) 0.0391(5) 0.0061(4) 0.0202(5) 0.0200(5)
Cl4 0.0530(6) 0.0485(5) 0.0473(6) 0.0340(5) 0.0165(5) 0.0206(5)
N1 0.0345(17) 0.0471(18) 0.0407(18) 0.0285(15) 0.0135(14) 0.0098(14)
N2 0.0373(17) 0.0414(17) 0.0277(15) 0.0132(13) 0.0096(13) 0.0117(14)
Sb2 0.02975(14) 0.02595(13) 0.02390(13) 0.01137(10) 0.00862(10) 0.01158(10)
Se1 0.0319(2) 0.03121(19) 0.0335(2) 0.01286(16) 0.00850(15) 0.00419(15)

loop_
_atom_type_symbol
_atom_type_description
_atom_type_scat_dispersion_real
_atom_type_scat_dispersion_imag
_atom_type_scat_source
C C 0.0033 0.0016 'International Tables Vol C Tables 4.2.6.8 and 6.1.1.4'
H H 0.0000 0.0000 'International Tables Vol C Tables 4.2.6.8 and 6.1.1.4'
N N 0.0061 0.0033 'International Tables Vol C Tables 4.2.6.8 and 6.1.1.4'
Cl Cl 0.1484 0.1585 'International Tables Vol C Tables 4.2.6.8 and 6.1.1.4'
Se Se -0.0929 2.2259 'International Tables Vol C Tables 4.2.6.8 and 6.1.1.4'
Sb Sb -0.5866 1.5461 'International Tables Vol C Tables 4.2.6.8 and 6.1.1.4'

loop_
_geom_angle_atom_site_label_1
_geom_angle_atom_site_label_2
_geom_angle_atom_site_label_3
_geom_angle
C2 C1 C6 124.0(3)
C2 C1 Se1 118.2(3)
C6 C1 Se1 117.7(2)
C1 C2 C3 117.2(3)
C1 C2 C7 115.2(3)
C3 C2 C7 127.5(3)
C4 C3 C2 119.9(4)
C4 C3 H3 120.1
C2 C3 H3 120.1
C3 C4 C5 121.6(4)
C3 C4 H4 119.2
C5 C4 H4 119.2
C4 C5 C6 119.6(4)
C4 C5 H5 120.2
C6 C5 H5 120.2
C1 C6 C5 117.7(3)
C1 C6 C10 115.2(3)
C5 C6 C10 127.1(3)
N1 C7 C2 108.7(3)
N1 C7 H7A 110.0
C2 C7 H7A 110.0
N1 C7 H7B 110.0
C2 C7 H7B 110.0
H7A C7 H7B 108.3
N1 C8 H8A 109.5
N1 C8 H8B 109.5
H8A C8 H8B 109.5
N1 C8 H8C 109.5
H8A C8 H8C 109.5
H8B C8 H8C 109.5
N1 C9 H9A 109.5
N1 C9 H9B 109.5
H9A C9 H9B 109.5
N1 C9 H9C 109.5
H9A C9 H9C 109.5
H9B C9 H9C 109.5
N2 C10 C6 108.8(3)
N2 C10 H10A 109.9
C6 C10 H10A 109.9
N2 C10 H10B 109.9
C6 C10 H10B 109.9
H10A C10 H10B 108.3
N2 C11 H11A 109.5
N2 C11 H11B 109.5
H11A C11 H11B 109.5
N2 C11 H11C 109.5
H11A C11 H11C 109.5
H11B C11 H11C 109.5
N2 C12 H12A 109.5
N2 C12 H12B 109.5
H12A C12 H12B 109.5
N2 C12 H12C 109.5
H12A C12 H12C 109.5
H12B C12 H12C 109.5
C18 C13 C14 120.7(3)
C18 C13 Sb2 120.0(3)
C14 C13 Sb2 119.4(2)
C13 C14 C15 119.2(3)
C13 C14 H14 120.4
C15 C14 H14 120.4
C16 C15 C14 120.2(4)
C16 C15 H15 119.9
C14 C15 H15 119.9
C17 C16 C15 120.2(4)
C17 C16 H16 119.9
C15 C16 H16 119.9
C16 C17 C18 120.2(4)
C16 C17 H17 119.9
C18 C17 H17 119.9
C17 C18 C13 119.5(3)
C17 C18 H18 120.3
C13 C18 H18 120.3
C24 C19 C20 120.7(3)
C24 C19 Sb2 119.8(3)
C20 C19 Sb2 119.5(3)
C19 C20 C21 119.3(4)
C19 C20 H20 120.3
C21 C20 H20 120.3
C22 C21 C20 120.1(4)
C22 C21 H21 120.0
C20 C21 H21 120.0
C23 C22 C21 119.7(4)
C23 C22 H22 120.1
C21 C22 H22 120.1
C24 C23 C22 120.7(4)
C24 C23 H23 119.7
C22 C23 H23 119.7
C23 C24 C19 119.5(4)
C23 C24 H24 120.3
C19 C24 H24 120.3
C7 N1 C9 112.6(3)
C7 N1 C8 111.1(3)
C9 N1 C8 110.6(3)
C7 N1 Se1 104.8(2)
C9 N1 Se1 108.2(2)
C8 N1 Se1 109.2(2)
C12 N2 C10 113.1(3)
C12 N2 C11 109.9(3)
C10 N2 C11 110.5(3)
C12 N2 Se1 110.0(2)
C10 N2 Se1 104.6(2)
C11 N2 Se1 108.6(2)
C19 Sb2 C13 178.48(11)
C19 Sb2 Cl4 90.35(9)
C13 Sb2 Cl4 90.91(9)
C19 Sb2 Cl1 90.40(9)
C13 Sb2 Cl1 90.44(9)
Cl4 Sb2 Cl1 89.42(3)
C19 Sb2 Cl3 89.37(9)
C13 Sb2 Cl3 89.80(9)
Cl4 Sb2 Cl3 90.12(4)
Cl1 Sb2 Cl3 179.49(3)
C19 Sb2 Cl2 89.81(9)
C13 Sb2 Cl2 88.93(9)
Cl4 Sb2 Cl2 179.53(3)
Cl1 Sb2 Cl2 90.14(3)
Cl3 Sb2 Cl2 90.32(3)
C1 Se1 N2 81.02(13)
C1 Se1 N1 81.06(13)
N2 Se1 N1 161.95(11)

loop_
_geom_bond_atom_site_label_1
_geom_bond_atom_site_label_2
_geom_bond_distance
C1 C2 1.371(5)
C1 C6 1.378(5)
C1 Se1 1.886(3)
C2 C3 1.394(5)
C2 C7 1.506(5)
C3 C4 1.372(6)
C3 H3 0.9300
C4 C5 1.379(6)
C4 H4 0.9300
C5 C6 1.382(5)
C5 H5 0.9300
C6 C10 1.494(5)
C7 N1 1.471(5)
C7 H7A 0.9700
C7 H7B 0.9700
C8 N1 1.487(5)
C8 H8A 0.9600
C8 H8B 0.9600
C8 H8C 0.9600
C9 N1 1.474(5)
C9 H9A 0.9600
C9 H9B 0.9600
C9 H9C 0.9600
C10 N2 1.479(5)
C10 H10A 0.9700
C10 H10B 0.9700
C11 N2 1.480(5)
C11 H11A 0.9600
C11 H11B 0.9600
C11 H11C 0.9600
C12 N2 1.477(5)
C12 H12A 0.9600
C12 H12B 0.9600
C12 H12C 0.9600
C13 C18 1.377(5)
C13 C14 1.378(5)
C13 Sb2 2.143(3)
C14 C15 1.379(5)
C14 H14 0.9300
C15 C16 1.374(6)
C15 H15 0.9300
C16 C17 1.372(6)
C16 H16 0.9300
C17 C18 1.377(5)
C17 H17 0.9300
C18 H18 0.9300
C19 C24 1.374(5)
C19 C20 1.377(5)
C19 Sb2 2.137(3)
C20 C21 1.381(5)
C20 H20 0.9300
C21 C22 1.378(6)
C21 H21 0.9300
C22 C23 1.374(6)
C22 H22 0.9300
C23 C24 1.369(6)
C23 H23 0.9300
C24 H24 0.9300
Cl1 Sb2 2.4623(9)
Cl2 Sb2 2.4932(8)
Cl3 Sb2 2.4710(9)
Cl4 Sb2 2.4323(8)
N1 Se1 2.178(3)
N2 Se1 2.160(3)

loop_
_geom_torsion_atom_site_label_1
_geom_torsion_atom_site_label_2
_geom_torsion_atom_site_label_3
_geom_torsion_atom_site_label_4
_geom_torsion
C6 C1 C2 C3 0.5(5)
Se1 C1 C2 C3 -178.4(3)
C6 C1 C2 C7 -176.3(3)
Se1 C1 C2 C7 4.9(4)
C1 C2 C3 C4 -0.8(5)
C7 C2 C3 C4 175.5(4)
C2 C3 C4 C5 0.2(6)
C3 C4 C5 C6 0.7(6)
C2 C1 C6 C5 0.5(5)
Se1 C1 C6 C5 179.3(3)
C2 C1 C6 C10 -177.7(3)
Se1 C1 C6 C10 1.1(4)
C4 C5 C6 C1 -1.1(5)
C4 C5 C6 C10 176.9(4)
C1 C2 C7 N1 -29.4(4)
C3 C2 C7 N1 154.2(3)
C1 C6 C10 N2 -27.4(4)
C5 C6 C10 N2 154.6(3)
C18 C13 C14 C15 1.3(5)
Sb2 C13 C14 C15 -178.9(3)
C13 C14 C15 C16 -1.0(6)
C14 C15 C16 C17 0.0(6)
C15 C16 C17 C18 0.7(7)
C16 C17 C18 C13 -0.5(6)
C14 C13 C18 C17 -0.5(6)
Sb2 C13 C18 C17 179.6(3)
C24 C19 C20 C21 -0.5(5)
Sb2 C19 C20 C21 -179.5(3)
C19 C20 C21 C22 -0.4(6)
C20 C21 C22 C23 1.0(7)
C21 C22 C23 C24 -0.7(7)
C22 C23 C24 C19 -0.2(6)
C20 C19 C24 C23 0.8(5)
Sb2 C19 C24 C23 179.8(3)
C2 C7 N1 C9 153.0(3)
C2 C7 N1 C8 -82.2(4)
C2 C7 N1 Se1 35.7(3)
C6 C10 N2 C12 156.0(3)
C6 C10 N2 C11 -80.3(3)
C6 C10 N2 Se1 36.3(3)
C24 C19 Sb2 Cl4 -44.7(3)
C20 C19 Sb2 Cl4 134.3(3)
C24 C19 Sb2 Cl1 -134.1(3)
C20 C19 Sb2 Cl1 44.9(3)
C24 C19 Sb2 Cl2 135.8(3)
C20 C19 Sb2 Cl2 -45.3(3)
C18 C13 Sb2 Cl4 134.8(3)
C14 C13 Sb2 Cl4 -45.0(3)
C18 C13 Sb2 Cl1 -135.8(3)
C14 C13 Sb2 Cl1 44.4(3)
C18 C13 Sb2 Cl3 44.7(3)
C14 C13 Sb2 Cl3 -135.2(3)
C18 C13 Sb2 Cl2 -45.6(3)
C14 C13 Sb2 Cl2 134.5(3)
C2 C1 Se1 N2 -164.7(3)
C6 C1 Se1 N2 16.4(3)
C2 C1 Se1 N1 13.1(3)
C6 C1 Se1 N1 -165.8(3)
C12 N2 Se1 C1 -151.1(3)
C10 N2 Se1 C1 -29.4(2)
C11 N2 Se1 C1 88.5(3)
C12 N2 Se1 N1 -158.1(3)
C10 N2 Se1 N1 -36.4(5)
C11 N2 Se1 N1 81.5(4)
C7 N1 Se1 C1 -27.6(2)
C9 N1 Se1 C1 -147.9(3)
C8 N1 Se1 C1 91.6(3)
C7 N1 Se1 N2 -20.6(5)
C9 N1 Se1 N2 -141.0(4)
C8 N1 Se1 N2 98.6(4)
